data_7700407
loop_
_publ_author_name
'Ali, Hasrat'
'Gu\'erin, Brigitte'
'van Lier, Johan E.'

_publ_section_title
;
 gem-Dibromovinyl boron dipyrrins: synthesis, spectral properties and
 crystal structures.
;
_journal_issue 30
_journal_name_full 'Dalton transactions (Cambridge, England : 2003)'
_journal_page_first 11492
_journal_page_last 11507
_journal_paper_doi 10.1039/c9dt02309g
_journal_volume 48
_journal_year 2019
_chemical_formula_moiety 'C15 H15 B Br2 F2 N2'
_chemical_formula_sum 'C15 H15 B Br2 F2 N2'
_chemical_formula_weight 431.92
_space_group_IT_number 2
_space_group_name_Hall '-P 1'
_space_group_name_H-M_alt 'P -1'
_symmetry_cell_setting triclinic
_symmetry_Int_Tables_number 2
_symmetry_space_group_name_Hall '-P 1'
_symmetry_space_group_name_H-M 'P -1'
_atom_sites_solution_hydrogens geom
_audit_block_doi 10.5517/ccdc.csd.cc22jlrz
_audit_conform_dict_location ftp://ftp.iucr.org/pub/cif_core.dic
_audit_conform_dict_name cif_core.dic
_audit_conform_dict_version 2.4.3
_audit_creation_date 2017-07-18T10:28:53-00:00
_audit_creation_method 'WinGX routine CIF_UPDATE'
_audit_update_record
;
2019-06-12 deposited with the CCDC.    2019-07-02 downloaded from the CCDC.
;
_cell_angle_alpha 103.373(18)
_cell_angle_beta 93.628(19)
_cell_angle_gamma 97.399(19)
_cell_formula_units_Z 2
_cell_length_a 7.455(6)
_cell_length_b 8.721(8)
_cell_length_c 13.533(11)
_cell_measurement_reflns_used 6775
_cell_measurement_temperature 173(2)
_cell_measurement_theta_max 26.37
_cell_measurement_theta_min 2.57
_cell_measurement_wavelength 0.71073
_cell_volume 844.9(12)
_computing_cell_refinement 'SAINT V8.34A integration software'
_computing_data_collection 'Bruker APEX2 software'
_computing_data_reduction 'SORTAV (Blessing, 1995)'
_computing_molecular_graphics 'Ortep for Windows (Farrugia, 2012)'
_computing_publication_material 'WinGX publication routines (Farrugia, 2012)'
_computing_structure_refinement 'SHELXL-2016/6 (Sheldrick, 2016)'
_diffrn_ambient_temperature 173(2)
_diffrn_detector 'APEX-II CCD'
_diffrn_measured_fraction_theta_full 0.997
_diffrn_measured_fraction_theta_max 0.98
_diffrn_measurement_device '\k-geometry diffractometer'
_diffrn_measurement_device_type 'Bruker APEX-II'
_diffrn_measurement_method '\f or \w oscillation scans'
_diffrn_orient_matrix_type 'x-axis to radiation source'
_diffrn_orient_matrix_UB_11 -0.094216
_diffrn_orient_matrix_UB_12 0.066017
_diffrn_orient_matrix_UB_13 0.030183
_diffrn_orient_matrix_UB_21 -0.002086
_diffrn_orient_matrix_UB_22 0.04998
_diffrn_orient_matrix_UB_23 -0.060269
_diffrn_orient_matrix_UB_31 -0.100164
_diffrn_orient_matrix_UB_32 -0.087222
_diffrn_orient_matrix_UB_33 -0.037255
_diffrn_radiation_monochromator graphite
_diffrn_radiation_type MoK\a
_diffrn_radiation_wavelength 0.71073
_diffrn_reflns_av_R_equivalents 0.13
_diffrn_reflns_av_unetI/netI 0.1502
_diffrn_reflns_Laue_measured_fraction_full 0.997
_diffrn_reflns_Laue_measured_fraction_max 0.98
_diffrn_reflns_limit_h_max 7
_diffrn_reflns_limit_h_min -9
_diffrn_reflns_limit_k_max 9
_diffrn_reflns_limit_k_min -10
_diffrn_reflns_limit_l_max 16
_diffrn_reflns_limit_l_min -16
_diffrn_reflns_number 12109
_diffrn_reflns_point_group_measured_fraction_full 0.997
_diffrn_reflns_point_group_measured_fraction_max 0.98
_diffrn_reflns_theta_full 25
_diffrn_reflns_theta_max 26.268
_diffrn_reflns_theta_min 2.427
_diffrn_source 'sealed x-ray tube'
_diffrn_standards_number 0
_exptl_absorpt_coefficient_mu 4.812
_exptl_absorpt_correction_T_max 0.745
_exptl_absorpt_correction_T_min 0.306
_exptl_absorpt_correction_type multi-scan
_exptl_absorpt_process_details
;
SADABS-2014/5 - Bruker AXS area detector scaling and absorption correction
;
_exptl_crystal_colour purple
_exptl_crystal_density_diffrn 1.698
_exptl_crystal_density_method 'not measured'
_exptl_crystal_description Plate
_exptl_crystal_F_000 424
_exptl_crystal_size_max 0.35
_exptl_crystal_size_mid 0.11
_exptl_crystal_size_min 0.02
_refine_diff_density_max 1.203
_refine_diff_density_min -1.124
_refine_diff_density_rms 0.19
_refine_ls_extinction_method none
_refine_ls_goodness_of_fit_ref 0.993
_refine_ls_hydrogen_treatment constr
_refine_ls_matrix_type full
_refine_ls_number_constraints 0
_refine_ls_number_parameters 107
_refine_ls_number_reflns 3349
_refine_ls_number_restraints 0
_refine_ls_restrained_S_all 0.993
_refine_ls_R_factor_all 0.1874
_refine_ls_R_factor_gt 0.1017
_refine_ls_shift/su_max 0
_refine_ls_shift/su_mean 0
_refine_ls_structure_factor_coef Fsqd
_refine_ls_weighting_details 'w=1/[\s^2^(Fo^2^)+(0.1780P)^2^] where P=(Fo^2^+2Fc^2^)/3'
_refine_ls_weighting_scheme calc
_refine_ls_wR_factor_gt 0.2588
_refine_ls_wR_factor_ref 0.3137
_reflns_Friedel_coverage 0
_reflns_number_gt 1664
_reflns_number_total 3349
_reflns_threshold_expression 'I > 2\s(I)'
_cod_data_source_file c9dt02309g2.cif
_cod_data_source_block shelx
_cod_depositor_comments 'Adding full bibliography for 7700406--7700415.cif.'
_cod_database_code 7700407
_shelx_estimated_absorpt_t_max 0.91
_shelx_estimated_absorpt_t_min 0.284

loop_
_space_group_symop_id
_space_group_symop_operation_xyz
1 'x, y, z'
2 '-x, -y, -z'

loop_
_atom_site_label
_atom_site_type_symbol
_atom_site_fract_x
_atom_site_fract_y
_atom_site_fract_z
_atom_site_U_iso_or_equiv
_atom_site_adp_type
_atom_site_occupancy
_atom_site_site_symmetry_order
_atom_site_calc_flag
_atom_site_refinement_flags_posn
_atom_site_refinement_flags_adp
_atom_site_disorder_assembly
_atom_site_disorder_group
C1 C 0.2107(13) 0.0021(12) 0.2377(8) 0.0369(7) Uani 1 1 d . . . .
C2 C 0.1929(13) 0.1696(12) 0.2714(8) 0.0369(7) Uani 1 1 d . . . .
C3 C 0.1994(13) 0.2310(12) 0.1839(8) 0.0369(7) Uani 1 1 d . . . .
C4 C 0.2243(13) 0.1039(12) 0.0988(8) 0.0369(7) Uani 1 1 d . . . .
C5 C 0.2417(12) 0.0953(12) -0.0039(8) 0.0369(7) Uani 1 1 d . . . .
H5 H 0.238265 0.19051 -0.026313 0.044 Uiso 1 1 calc R U . .
C6 C 0.2631(13) -0.0382(12) -0.0753(8) 0.0369(7) Uani 1 1 d . . . .
C006 C 0.2022(15) -0.1213(13) 0.3019(8) 0.0444(14) Uani 1 1 d . . . .
H00A H 0.124976 -0.219453 0.26396 0.067 Uiso 1 1 calc R U . .
H00B H 0.151368 -0.079248 0.36592 0.067 Uiso 1 1 calc R U . .
H00C H 0.32497 -0.144212 0.316815 0.067 Uiso 1 1 calc R U . .
C7 C 0.2839(13) -0.0716(12) -0.1825(8) 0.0369(7) Uani 1 1 d . . . .
C8 C 0.3087(13) -0.2318(12) -0.2131(8) 0.0369(7) Uani 1 1 d . . . .
H8 H 0.32751 -0.287088 -0.279971 0.044 Uiso 1 1 calc R U . .
C9 C 0.3002(13) -0.2979(12) -0.1243(8) 0.0369(7) Uani 1 1 d . . . .
C10 C 0.1470(13) 0.2518(12) 0.3712(8) 0.0369(7) Uani 1 1 d . . . .
H10 H 0.035459 0.293711 0.371434 0.044 Uiso 1 1 calc R U . .
C11 C 0.2398(13) 0.2759(12) 0.4616(8) 0.0369(7) Uani 1 1 d . . . .
C12 C 0.1899(15) 0.3997(12) 0.1800(8) 0.0444(14) Uani 1 1 d . . . .
H12A H 0.062507 0.416848 0.176094 0.067 Uiso 1 1 calc R U . .
H12B H 0.244678 0.42086 0.119626 0.067 Uiso 1 1 calc R U . .
H12C H 0.256093 0.471893 0.241557 0.067 Uiso 1 1 calc R U . .
C13 C 0.2803(15) 0.0444(13) -0.2458(8) 0.0444(14) Uani 1 1 d . . . .
H13A H 0.310727 -0.00358 -0.314445 0.067 Uiso 1 1 calc R U . .
H13B H 0.369131 0.139187 -0.21504 0.067 Uiso 1 1 calc R U . .
H13C H 0.158532 0.074882 -0.250203 0.067 Uiso 1 1 calc R U . .
C14 C 0.3117(15) -0.4667(13) -0.1208(8) 0.0444(14) Uani 1 1 d . . A 1
H14A H 0.41614 -0.469255 -0.0737 0.067 Uiso 1 1 calc R U A 1
H14B H 0.326494 -0.529091 -0.189151 0.067 Uiso 1 1 calc R U A 1
H14C H 0.200044 -0.512213 -0.097121 0.067 Uiso 1 1 calc R U A 1
B1 B 0.2393(16) -0.2049(14) 0.0670(9) 0.0369(7) Uani 1 1 d . . B 1
N1 N 0.2315(10) -0.0366(10) 0.1360(6) 0.0369(7) Uani 1 1 d . . B 1
N2 N 0.2719(11) -0.1846(10) -0.0431(6) 0.0369(7) Uani 1 1 d . . B 1
F1 F 0.3846(7) -0.2728(6) 0.1059(4) 0.0395(14) Uani 1 1 d . . B 1
F2 F 0.0747(7) -0.3061(7) 0.0642(4) 0.0416(15) Uani 1 1 d . . B 1
Br1 Br 0.1516(2) 0.37997(16) 0.58503(10) 0.0716(6) Uani 1 1 d . . C 1
Br2 Br 0.4756(2) 0.21719(19) 0.47977(10) 0.0757(6) Uani 1 1 d . . D 1

loop_
_atom_site_aniso_label
_atom_site_aniso_U_11
_atom_site_aniso_U_22
_atom_site_aniso_U_33
_atom_site_aniso_U_23
_atom_site_aniso_U_13
_atom_site_aniso_U_12
C1 0.0303(14) 0.0362(15) 0.0483(16) 0.0100(12) 0.0117(12) 0.0160(12)
C2 0.0303(14) 0.0362(15) 0.0483(16) 0.0100(12) 0.0117(12) 0.0160(12)
C3 0.0303(14) 0.0362(15) 0.0483(16) 0.0100(12) 0.0117(12) 0.0160(12)
C4 0.0303(14) 0.0362(15) 0.0483(16) 0.0100(12) 0.0117(12) 0.0160(12)
C5 0.0303(14) 0.0362(15) 0.0483(16) 0.0100(12) 0.0117(12) 0.0160(12)
C6 0.0303(14) 0.0362(15) 0.0483(16) 0.0100(12) 0.0117(12) 0.0160(12)
C006 0.052(4) 0.045(3) 0.044(3) 0.013(3) 0.016(3) 0.026(3)
C7 0.0303(14) 0.0362(15) 0.0483(16) 0.0100(12) 0.0117(12) 0.0160(12)
C8 0.0303(14) 0.0362(15) 0.0483(16) 0.0100(12) 0.0117(12) 0.0160(12)
C9 0.0303(14) 0.0362(15) 0.0483(16) 0.0100(12) 0.0117(12) 0.0160(12)
C10 0.0303(14) 0.0362(15) 0.0483(16) 0.0100(12) 0.0117(12) 0.0160(12)
C11 0.0303(14) 0.0362(15) 0.0483(16) 0.0100(12) 0.0117(12) 0.0160(12)
C12 0.052(4) 0.045(3) 0.044(3) 0.013(3) 0.016(3) 0.026(3)
C13 0.052(4) 0.045(3) 0.044(3) 0.013(3) 0.016(3) 0.026(3)
C14 0.052(4) 0.045(3) 0.044(3) 0.013(3) 0.016(3) 0.026(3)
B1 0.0303(14) 0.0362(15) 0.0483(16) 0.0100(12) 0.0117(12) 0.0160(12)
N1 0.0303(14) 0.0362(15) 0.0483(16) 0.0100(12) 0.0117(12) 0.0160(12)
N2 0.0303(14) 0.0362(15) 0.0483(16) 0.0100(12) 0.0117(12) 0.0160(12)
F1 0.035(3) 0.037(3) 0.056(4) 0.016(3) 0.012(3) 0.027(3)
F2 0.034(3) 0.043(3) 0.054(4) 0.018(3) 0.015(3) 0.012(3)
Br1 0.1072(13) 0.0614(10) 0.0489(8) 0.0048(6) 0.0331(7) 0.0264(8)
Br2 0.0709(10) 0.0996(13) 0.0587(9) 0.0110(8) -0.0013(7) 0.0394(9)

loop_
_atom_type_symbol
_atom_type_description
_atom_type_scat_dispersion_real
_atom_type_scat_dispersion_imag
_atom_type_scat_source
C C 0.0033 0.0016 'International Tables Vol C Tables 4.2.6.8 and 6.1.1.4'
H H 0 0 'International Tables Vol C Tables 4.2.6.8 and 6.1.1.4'
B B 0.0013 0.0007 'International Tables Vol C Tables 4.2.6.8 and 6.1.1.4'
N N 0.0061 0.0033 'International Tables Vol C Tables 4.2.6.8 and 6.1.1.4'
F F 0.0171 0.0103 'International Tables Vol C Tables 4.2.6.8 and 6.1.1.4'
Br Br -0.2901 2.4595 'International Tables Vol C Tables 4.2.6.8 and 6.1.1.4'

loop_
_geom_angle_atom_site_label_1
_geom_angle_atom_site_label_2
_geom_angle_atom_site_label_3
_geom_angle
C2 C1 C006 127.3(9)
N1 C1 C2 110.5(9)
N1 C1 C006 122.2(9)
C1 C2 C10 127.0(9)
C3 C2 C1 106.1(9)
C3 C2 C10 126.2(9)
C2 C3 C4 108.1(9)
C2 C3 C12 126.3(9)
C4 C3 C12 125.5(9)
C5 C4 C3 133.5(10)
C5 C4 N1 119.0(9)
N1 C4 C3 107.6(9)
C6 C5 C4 125.6(10)
C5 C6 C7 134.2(10)
C5 C6 N2 118.5(9)
C7 C6 N2 107.3(8)
C6 C7 C13 125.0(9)
C8 C7 C6 107.3(9)
C8 C7 C13 127.7(9)
C7 C8 C9 107.6(9)
C8 C9 C14 126.9(9)
N2 C9 C8 109.5(8)
N2 C9 C14 123.6(9)
C11 C10 C2 128.7(9)
C10 C11 Br1 122.4(7)
C10 C11 Br2 123.4(8)
Br1 C11 Br2 114.1(5)
N1 B1 N2 107.7(8)
F1 B1 N1 110.0(8)
F1 B1 N2 109.9(8)
F2 B1 N1 110.2(8)
F2 B1 N2 110.1(8)
F2 B1 F1 108.9(9)
C1 N1 C4 107.7(8)
C1 N1 B1 127.7(9)
C4 N1 B1 124.3(8)
C6 N2 B1 124.2(8)
C9 N2 C6 108.3(8)
C9 N2 B1 127.3(8)

loop_
_geom_bond_atom_site_label_1
_geom_bond_atom_site_label_2
_geom_bond_distance
C1 C2 1.452(13)
C1 C006 1.529(14)
C1 N1 1.362(12)
C2 C3 1.408(14)
C2 C10 1.460(13)
C3 C4 1.442(13)
C3 C12 1.495(14)
C4 C5 1.389(14)
C4 N1 1.435(13)
C5 C6 1.365(13)
C6 C7 1.434(14)
C6 N2 1.450(13)
C7 C8 1.402(13)
C7 C13 1.472(14)
C8 C9 1.450(14)
C9 C14 1.497(14)
C9 N2 1.345(12)
C10 C11 1.325(13)
C11 Br1 1.907(10)
C11 Br2 1.910(9)
B1 N1 1.557(14)
B1 N2 1.570(14)
B1 F1 1.428(11)
B1 F2 1.409(13)

loop_
_geom_torsion_atom_site_label_1
_geom_torsion_atom_site_label_2
_geom_torsion_atom_site_label_3
_geom_torsion_atom_site_label_4
_geom_torsion
C1 C2 C3 C4 -1.1(11)
C1 C2 C3 C12 -178.8(10)
C1 C2 C10 C11 64.1(16)
C2 C1 N1 C4 -1.2(10)
C2 C1 N1 B1 -174.5(9)
C2 C3 C4 C5 -179.3(11)
C2 C3 C4 N1 0.4(11)
C2 C10 C11 Br1 -177.5(9)
C2 C10 C11 Br2 4.8(16)
C3 C2 C10 C11 -127.0(12)
C3 C4 C5 C6 -179.4(10)
C3 C4 N1 C1 0.5(10)
C3 C4 N1 B1 174.1(9)
C4 C5 C6 C7 -179.7(10)
C4 C5 C6 N2 -1.0(15)
C5 C4 N1 C1 -179.8(9)
C5 C4 N1 B1 -6.1(14)
C5 C6 C7 C8 177.4(11)
C5 C6 C7 C13 -2.2(18)
C5 C6 N2 C9 -177.6(9)
C5 C6 N2 B1 6.3(14)
C6 C7 C8 C9 0.9(11)
C006 C1 C2 C3 -176.6(9)
C006 C1 C2 C10 -6.0(16)
C006 C1 N1 C4 177.0(9)
C006 C1 N1 B1 3.6(15)
C7 C6 N2 C9 1.3(11)
C7 C6 N2 B1 -174.8(8)
C7 C8 C9 C14 177.3(10)
C7 C8 C9 N2 0.0(11)
C8 C9 N2 C6 -0.8(11)
C8 C9 N2 B1 175.1(8)
C10 C2 C3 C4 -171.8(10)
C10 C2 C3 C12 10.4(16)
C12 C3 C4 C5 -1.5(18)
C12 C3 C4 N1 178.2(9)
C13 C7 C8 C9 -179.5(10)
C14 C9 N2 C6 -178.2(9)
C14 C9 N2 B1 -2.3(15)
N1 C1 C2 C3 1.4(11)
N1 C1 C2 C10 172.1(9)
N1 C4 C5 C6 0.9(15)
N1 B1 N2 C6 -9.8(12)
N1 B1 N2 C9 174.9(8)
N2 C6 C7 C8 -1.3(10)
N2 C6 C7 C13 179.0(9)
N2 B1 N1 C1 -178.0(8)
N2 B1 N1 C4 9.7(12)
F1 B1 N1 C1 -58.2(13)
F1 B1 N1 C4 129.5(9)
F1 B1 N2 C6 -129.6(9)
F1 B1 N2 C9 55.0(13)
F2 B1 N1 C1 61.9(12)
F2 B1 N1 C4 -110.5(10)
F2 B1 N2 C6 110.4(10)
F2 B1 N2 C9 -64.9(11)
